data_4118037
loop_
_publ_author_name
'Irene Bassanetti'
'Francesco Mezzadri'
'Angiolina Comotti'
'Piero Sozzani'
'Marcello Gennari'
'Gianluca Calestani'
'Luciano Marchi\`o'

_publ_section_title
;
 Influence of Anions in Silver Supramolecular Frameworks: Structural
 Characteristics and Sorption Properties.
;
_journal_name_full 'Journal of the American Chemical Society'
_journal_page_first 9142
_journal_page_last 9145
_journal_paper_doi 10.1021/ja303940d
_journal_volume 134
_journal_year 2012
_chemical_formula_moiety 'C138 H144 Ag6 F36 N24 P6 S6, 6(C3 H6 O), 6(C4 H10 O)'
_chemical_formula_sum 'C180 H240 Ag6 F36 N24 O12 P6 S6'
_chemical_formula_weight 4641.36
_chemical_name_systematic
;
 ?
;
_space_group_IT_number 203
_symmetry_cell_setting cubic
_symmetry_space_group_name_Hall '-F 2uv 2vw 3'
_symmetry_space_group_name_H-M 'F d -3 :2'
_atom_sites_solution_hydrogens geom
_atom_sites_solution_primary direct
_atom_sites_solution_secondary difmap
_audit_creation_method SHELXL-97
_cell_angle_alpha 90.00
_cell_angle_beta 90.00
_cell_angle_gamma 90.00
_cell_formula_units_Z 16
_cell_length_a 42.990(9)
_cell_length_b 42.990(9)
_cell_length_c 42.990(9)
_cell_measurement_reflns_used 5228
_cell_measurement_temperature 205(2)
_cell_measurement_theta_max 23.99
_cell_measurement_theta_min 0.82
_cell_volume 79452(3)
_computing_cell_refinement Saint
_computing_data_collection Smart
_computing_data_reduction Saint
_computing_structure_refinement 'SHELXL-97 (Sheldrick, 1997)'
_computing_structure_solution Sir97
_diffrn_ambient_temperature 205(2)
_diffrn_measured_fraction_theta_full 1.000
_diffrn_measured_fraction_theta_max 1.000
_diffrn_measurement_device_type 'Bruker Smart 1000 CCD'
_diffrn_measurement_method 'theta & omega scan'
_diffrn_radiation_monochromator graphite
_diffrn_radiation_source 'fine-focus sealed tube'
_diffrn_radiation_type MoK\a
_diffrn_radiation_wavelength 0.71073
_diffrn_reflns_av_R_equivalents 0.1147
_diffrn_reflns_av_sigmaI/netI 0.1542
_diffrn_reflns_limit_h_max 38
_diffrn_reflns_limit_h_min -34
_diffrn_reflns_limit_k_max 45
_diffrn_reflns_limit_k_min -42
_diffrn_reflns_limit_l_max 49
_diffrn_reflns_limit_l_min -2
_diffrn_reflns_number 32151
_diffrn_reflns_theta_full 23.99
_diffrn_reflns_theta_max 23.99
_diffrn_reflns_theta_min 0.82
_diffrn_standards_decay_% none
_exptl_absorpt_coefficient_mu 0.788
_exptl_absorpt_correction_T_max 1.000
_exptl_absorpt_correction_T_min 0.789
_exptl_absorpt_correction_type multi-scan
_exptl_absorpt_process_details SADABS
_exptl_crystal_colour colorless
_exptl_crystal_density_diffrn 1.552
_exptl_crystal_description prism
_exptl_crystal_F_000 38016
_exptl_crystal_size_max 0.29
_exptl_crystal_size_mid 0.26
_exptl_crystal_size_min 0.15
_platon_squeeze_details
;
;
_refine_diff_density_max 0.305
_refine_diff_density_min -0.401
_refine_diff_density_rms 0.058
_refine_ls_extinction_method none
_refine_ls_goodness_of_fit_ref 1.005
_refine_ls_hydrogen_treatment constr
_refine_ls_matrix_type full
_refine_ls_number_parameters 340
_refine_ls_number_reflns 5228
_refine_ls_number_restraints 0
_refine_ls_restrained_S_all 1.005
_refine_ls_R_factor_all 0.1156
_refine_ls_R_factor_gt 0.0428
_refine_ls_shift/su_max 0.001
_refine_ls_shift/su_mean 0.000
_refine_ls_structure_factor_coef Fsqd
_refine_ls_weighting_details 'calc w=1/[\s^2^(Fo^2^)+(0.0230P)^2^+0.0000P] where P=(Fo^2^+2Fc^2^)/3'
_refine_ls_weighting_scheme calc
_refine_ls_wR_factor_gt 0.1033
_refine_ls_wR_factor_ref 0.1086
_reflns_number_gt 2098
_reflns_number_total 5228
_reflns_threshold_expression >2sigma(I)
_cod_data_source_file ja303940d_si_003.cif
_cod_data_source_block ib132
_cod_original_cell_volume 79452(29)
_cod_original_sg_symbol_H-M 'F d -3'
_cod_database_code 4118037

loop_
_symmetry_equiv_pos_as_xyz
'x, y, z'
'-x+1/4, -y+1/4, z'
'x, -y+1/4, -z+1/4'
'-x+1/4, y, -z+1/4'
'z, x, y'
'y, z, x'
'-z+1/4, -x+1/4, y'
'-y+1/4, z, -x+1/4'
'z, -x+1/4, -y+1/4'
'-y+1/4, -z+1/4, x'
'-z+1/4, x, -y+1/4'
'y, -z+1/4, -x+1/4'
'x, y+1/2, z+1/2'
'-x+1/4, -y+3/4, z+1/2'
'x, -y+3/4, -z+3/4'
'-x+1/4, y+1/2, -z+3/4'
'z, x+1/2, y+1/2'
'y, z+1/2, x+1/2'
'-z+1/4, -x+3/4, y+1/2'
'-y+1/4, z+1/2, -x+3/4'
'z, -x+3/4, -y+3/4'
'-y+1/4, -z+3/4, x+1/2'
'-z+1/4, x+1/2, -y+3/4'
'y, -z+3/4, -x+3/4'
'x+1/2, y, z+1/2'
'-x+3/4, -y+1/4, z+1/2'
'x+1/2, -y+1/4, -z+3/4'
'-x+3/4, y, -z+3/4'
'z+1/2, x, y+1/2'
'y+1/2, z, x+1/2'
'-z+3/4, -x+1/4, y+1/2'
'-y+3/4, z, -x+3/4'
'z+1/2, -x+1/4, -y+3/4'
'-y+3/4, -z+1/4, x+1/2'
'-z+3/4, x, -y+3/4'
'y+1/2, -z+1/4, -x+3/4'
'x+1/2, y+1/2, z'
'-x+3/4, -y+3/4, z'
'x+1/2, -y+3/4, -z+1/4'
'-x+3/4, y+1/2, -z+1/4'
'z+1/2, x+1/2, y'
'y+1/2, z+1/2, x'
'-z+3/4, -x+3/4, y'
'-y+3/4, z+1/2, -x+1/4'
'z+1/2, -x+3/4, -y+1/4'
'-y+3/4, -z+3/4, x'
'-z+3/4, x+1/2, -y+1/4'
'y+1/2, -z+3/4, -x+1/4'
'-x, -y, -z'
'x-1/4, y-1/4, -z'
'-x, y-1/4, z-1/4'
'x-1/4, -y, z-1/4'
'-z, -x, -y'
'-y, -z, -x'
'z-1/4, x-1/4, -y'
'y-1/4, -z, x-1/4'
'-z, x-1/4, y-1/4'
'y-1/4, z-1/4, -x'
'z-1/4, -x, y-1/4'
'-y, z-1/4, x-1/4'
'-x, -y+1/2, -z+1/2'
'x-1/4, y+1/4, -z+1/2'
'-x, y+1/4, z+1/4'
'x-1/4, -y+1/2, z+1/4'
'-z, -x+1/2, -y+1/2'
'-y, -z+1/2, -x+1/2'
'z-1/4, x+1/4, -y+1/2'
'y-1/4, -z+1/2, x+1/4'
'-z, x+1/4, y+1/4'
'y-1/4, z+1/4, -x+1/2'
'z-1/4, -x+1/2, y+1/4'
'-y, z+1/4, x+1/4'
'-x+1/2, -y, -z+1/2'
'x+1/4, y-1/4, -z+1/2'
'-x+1/2, y-1/4, z+1/4'
'x+1/4, -y, z+1/4'
'-z+1/2, -x, -y+1/2'
'-y+1/2, -z, -x+1/2'
'z+1/4, x-1/4, -y+1/2'
'y+1/4, -z, x+1/4'
'-z+1/2, x-1/4, y+1/4'
'y+1/4, z-1/4, -x+1/2'
'z+1/4, -x, y+1/4'
'-y+1/2, z-1/4, x+1/4'
'-x+1/2, -y+1/2, -z'
'x+1/4, y+1/4, -z'
'-x+1/2, y+1/4, z-1/4'
'x+1/4, -y+1/2, z-1/4'
'-z+1/2, -x+1/2, -y'
'-y+1/2, -z+1/2, -x'
'z+1/4, x+1/4, -y'
'y+1/4, -z+1/2, x-1/4'
'-z+1/2, x+1/4, y-1/4'
'y+1/4, z+1/4, -x'
'z+1/4, -x+1/2, y-1/4'
'-y+1/2, z+1/4, x-1/4'

loop_
_atom_site_label
_atom_site_type_symbol
_atom_site_fract_x
_atom_site_fract_y
_atom_site_fract_z
_atom_site_U_iso_or_equiv
_atom_site_adp_type
_atom_site_occupancy
_atom_site_symmetry_multiplicity
_atom_site_calc_flag
_atom_site_refinement_flags
Ag Ag 0.348347(14) 0.134895(14) 0.289989(14) 0.0595(2) Uani 1 1 d .
S13 S 0.39179(5) 0.06622(5) 0.20022(5) 0.0540(6) Uani 1 1 d .
C32 C 0.4351(2) 0.10099(19) 0.2556(2) 0.052(2) Uani 1 1 d .
C73 C 0.35736(17) 0.08771(18) 0.20801(16) 0.043(2) Uani 1 1 d .
C21 C 0.38182(19) 0.2026(2) 0.26736(18) 0.050(2) Uani 1 1 d .
N21 N 0.37421(14) 0.17286(16) 0.26248(15) 0.0544(19) Uani 1 1 d .
N22 N 0.38836(14) 0.10467(13) 0.27823(15) 0.0456(16) Uani 1 1 d .
N12 N 0.40589(16) 0.11281(13) 0.25311(14) 0.0434(16) Uani 1 1 d .
C23 C 0.35946(18) 0.11829(18) 0.21953(16) 0.042(2) Uani 1 1 d .
C33 C 0.3323(2) 0.13580(18) 0.22123(15) 0.048(2) Uani 1 1 d .
H33 H 0.3334 0.1564 0.2276 0.057 Uiso 1 1 calc R
N11 N 0.39124(14) 0.16398(15) 0.23701(14) 0.0463(17) Uani 1 1 d .
C22 C 0.4361(2) 0.08457(19) 0.2825(2) 0.059(2) Uani 1 1 d .
H22 H 0.4531 0.0736 0.2903 0.070 Uiso 1 1 calc R
C43 C 0.30364(19) 0.1229(2) 0.21348(18) 0.062(3) Uani 1 1 d .
H43 H 0.2858 0.1350 0.2148 0.074 Uiso 1 1 calc R
C83 C 0.3940(2) 0.03743(18) 0.2301(2) 0.058(2) Uani 1 1 d .
C27 C 0.42831(19) 0.18553(17) 0.19820(17) 0.080(3) Uani 1 1 d .
H27A H 0.4423 0.1682 0.2003 0.121 Uiso 1 1 calc R
H27B H 0.4400 0.2044 0.1957 0.121 Uiso 1 1 calc R
H27C H 0.4152 0.1824 0.1804 0.121 Uiso 1 1 calc R
C31 C 0.40270(19) 0.21288(18) 0.24508(19) 0.054(2) Uani 1 1 d .
H31 H 0.4109 0.2328 0.2432 0.064 Uiso 1 1 calc R
C13 C 0.39138(17) 0.13130(17) 0.22824(17) 0.046(2) Uani 1 1 d .
H13 H 0.4047 0.1294 0.2098 0.055 Uiso 1 1 calc R
C93 C 0.3711(2) 0.0294(2) 0.2504(2) 0.076(3) Uani 1 1 d .
H93 H 0.3523 0.0400 0.2493 0.092 Uiso 1 1 calc R
C63 C 0.3284(2) 0.07547(19) 0.20020(17) 0.062(3) Uani 1 1 d .
H63 H 0.3272 0.0554 0.1923 0.075 Uiso 1 1 calc R
C123 C 0.4257(3) -0.0007(2) 0.2550(3) 0.112(5) Uani 1 1 d .
H123 H 0.4448 -0.0105 0.2572 0.134 Uiso 1 1 calc R
C52 C 0.45887(17) 0.10606(17) 0.23086(18) 0.068(3) Uani 1 1 d .
H52A H 0.4508 0.0990 0.2112 0.102 Uiso 1 1 calc R
H52B H 0.4774 0.0946 0.2359 0.102 Uiso 1 1 calc R
H52C H 0.4637 0.1278 0.2296 0.102 Uiso 1 1 calc R
C41 C 0.40883(18) 0.18789(19) 0.22637(18) 0.047(2) Uani 1 1 d .
C42 C 0.39565(18) 0.07359(18) 0.32562(17) 0.075(3) Uani 1 1 d .
H42A H 0.3742 0.0792 0.3285 0.113 Uiso 1 1 calc R
H42B H 0.4077 0.0814 0.3427 0.113 Uiso 1 1 calc R
H42C H 0.3975 0.0514 0.3248 0.113 Uiso 1 1 calc R
C103 C 0.3746(3) 0.0062(3) 0.2725(2) 0.110(4) Uani 1 1 d .
H103 H 0.3583 0.0013 0.2859 0.132 Uiso 1 1 calc R
C53 C 0.3014(2) 0.0928(2) 0.20397(18) 0.067(3) Uani 1 1 d .
H53 H 0.2821 0.0839 0.2000 0.081 Uiso 1 1 calc R
C133 C 0.4223(2) 0.0220(2) 0.2321(2) 0.076(3) Uani 1 1 d .
H133 H 0.4385 0.0267 0.2186 0.092 Uiso 1 1 calc R
C12 C 0.4073(2) 0.08726(17) 0.29613(19) 0.048(2) Uani 1 1 d .
C51 C 0.36642(19) 0.22105(17) 0.29310(18) 0.084(3) Uani 1 1 d .
H51A H 0.3466 0.2119 0.2980 0.126 Uiso 1 1 calc R
H51B H 0.3634 0.2421 0.2864 0.126 Uiso 1 1 calc R
H51C H 0.3794 0.2208 0.3113 0.126 Uiso 1 1 calc R
C113 C 0.4017(4) -0.0090(3) 0.2744(3) 0.108(5) Uani 1 1 d .
H113 H 0.4043 -0.0251 0.2887 0.129 Uiso 1 1 calc R
P1 P 0.41061(10) 0.1250 0.1250 0.0694(11) Uani 1 2 d S
F1 F 0.38475(12) 0.12126(11) 0.15115(11) 0.1079(19) Uani 1 1 d .
F3 F 0.43644(12) 0.12115(11) 0.15094(11) 0.1058(18) Uani 1 1 d .
F2 F 0.41038(13) 0.16146(11) 0.12986(11) 0.1033(19) Uani 1 1 d .
P2 P 0.52418(10) 0.02418(10) 0.22582(10) 0.110(2) Uani 1 3 d S
F4 F 0.50229(16) 0.03601(17) 0.25223(15) 0.179(3) Uani 1 1 d .
F5 F 0.51183(18) 0.05055(17) 0.20496(17) 0.207(4) Uani 1 1 d .
P3 P 0.3052(2) -0.0552(2) 0.3052(2) 0.108(4) Uani 0.50 3 d SP
F6 F 0.3047(3) -0.0212(3) 0.3080(4) 0.175(6) Uani 0.50 1 d P
F7 F 0.3091(4) -0.0914(3) 0.3042(4) 0.220(7) Uani 0.50 1 d P

loop_
_atom_site_aniso_label
_atom_site_aniso_U_11
_atom_site_aniso_U_22
_atom_site_aniso_U_33
_atom_site_aniso_U_23
_atom_site_aniso_U_13
_atom_site_aniso_U_12
Ag 0.0555(5) 0.0730(5) 0.0501(5) 0.0036(4) 0.0098(3) 0.0057(4)
S13 0.0595(16) 0.0443(15) 0.0581(16) -0.0095(11) -0.0035(11) 0.0016(11)
C32 0.038(6) 0.055(6) 0.064(7) -0.024(5) 0.010(5) 0.001(5)
C73 0.048(6) 0.044(6) 0.037(5) -0.001(4) -0.002(4) 0.001(4)
C21 0.063(7) 0.053(7) 0.036(6) -0.007(5) -0.012(5) 0.013(5)
N21 0.063(5) 0.046(5) 0.054(5) -0.011(4) 0.007(4) 0.009(4)
N22 0.056(5) 0.044(5) 0.037(5) 0.006(3) 0.003(4) -0.003(4)
N12 0.047(5) 0.043(4) 0.040(5) -0.001(3) -0.002(4) 0.005(4)
C23 0.042(6) 0.046(6) 0.037(5) -0.001(4) 0.003(4) -0.011(5)
C33 0.064(7) 0.047(6) 0.032(5) -0.002(4) 0.006(4) 0.015(5)
N11 0.054(5) 0.052(5) 0.033(4) -0.005(4) 0.008(3) -0.003(4)
C22 0.066(8) 0.070(7) 0.040(6) 0.000(5) -0.014(5) 0.015(5)
C43 0.038(6) 0.088(8) 0.059(7) -0.006(5) -0.005(5) 0.002(5)
C83 0.067(7) 0.043(6) 0.063(7) -0.012(5) -0.022(5) 0.000(5)
C27 0.119(9) 0.067(7) 0.055(7) 0.004(5) 0.013(6) -0.031(6)
C31 0.077(7) 0.035(6) 0.049(6) 0.006(5) -0.018(5) -0.008(5)
C13 0.060(6) 0.037(6) 0.040(6) -0.011(4) 0.011(4) 0.002(4)
C93 0.117(9) 0.059(8) 0.053(7) -0.005(5) 0.006(6) 0.000(6)
C63 0.059(7) 0.055(6) 0.073(7) -0.016(5) -0.006(5) -0.013(5)
C123 0.146(13) 0.052(9) 0.137(13) -0.002(8) -0.092(10) 0.008(8)
C52 0.056(6) 0.073(7) 0.076(7) -0.020(5) -0.014(5) 0.001(5)
C41 0.063(6) 0.041(6) 0.037(6) 0.002(5) 0.005(4) -0.005(5)
C42 0.095(8) 0.092(7) 0.038(6) 0.016(5) -0.012(5) 0.009(5)
C103 0.173(14) 0.088(10) 0.069(9) 0.012(7) -0.011(8) 0.019(8)
C53 0.052(7) 0.080(8) 0.069(7) -0.007(6) 0.001(5) -0.005(6)
C133 0.071(8) 0.062(7) 0.096(8) 0.001(6) -0.032(6) 0.003(6)
C12 0.057(7) 0.040(6) 0.048(7) -0.005(4) -0.005(5) 0.000(5)
C51 0.110(8) 0.066(7) 0.076(7) -0.023(5) 0.009(6) 0.024(6)
C113 0.174(16) 0.071(10) 0.079(10) 0.018(7) -0.033(9) -0.008(10)
P1 0.110(4) 0.050(3) 0.048(3) 0.0042(18) 0.000 0.000
F1 0.139(5) 0.119(5) 0.066(4) 0.022(3) 0.026(3) 0.025(4)
F3 0.131(5) 0.099(4) 0.088(4) 0.004(3) -0.036(3) 0.023(3)
F2 0.183(6) 0.049(4) 0.078(4) -0.005(3) -0.028(3) 0.013(3)
P2 0.110(2) 0.110(2) 0.110(2) -0.040(3) -0.040(3) 0.040(3)
F4 0.167(7) 0.246(8) 0.124(6) -0.058(6) 0.003(5) 0.077(6)
F5 0.271(9) 0.185(8) 0.164(8) 0.000(5) -0.061(6) 0.111(7)
P3 0.108(4) 0.108(4) 0.108(4) -0.020(5) 0.020(5) -0.020(5)
F6 0.178(15) 0.079(10) 0.268(19) -0.040(11) 0.047(11) 0.008(9)
F7 0.29(2) 0.144(14) 0.223(19) -0.012(13) -0.101(14) -0.050(15)

loop_
_atom_type_symbol
_atom_type_description
_atom_type_scat_dispersion_real
_atom_type_scat_dispersion_imag
_atom_type_scat_source
C C 0.0033 0.0016 'International Tables Vol C Tables 4.2.6.8 and 6.1.1.4'
H H 0.0000 0.0000 'International Tables Vol C Tables 4.2.6.8 and 6.1.1.4'
N N 0.0061 0.0033 'International Tables Vol C Tables 4.2.6.8 and 6.1.1.4'
F F 0.0171 0.0103 'International Tables Vol C Tables 4.2.6.8 and 6.1.1.4'
P P 0.1023 0.0942 'International Tables Vol C Tables 4.2.6.8 and 6.1.1.4'
S S 0.1246 0.1234 'International Tables Vol C Tables 4.2.6.8 and 6.1.1.4'
Ag Ag -0.8971 1.1015 'International Tables Vol C Tables 4.2.6.8 and 6.1.1.4'
O O 0.0106 0.0060 'International Tables Vol C Tables 4.2.6.8 and 6.1.1.4'

loop_
_geom_angle_atom_site_label_1
_geom_angle_atom_site_label_2
_geom_angle_atom_site_label_3
_geom_angle
_geom_angle_site_symmetry_1
_geom_angle_site_symmetry_3
N22 Ag N21 85.6(2) . .
N22 Ag S13 149.17(17) . 81
N21 Ag S13 125.17(16) . 81
C73 S13 C83 105.6(4) . .
C73 S13 Ag 107.8(3) . 82
C83 S13 Ag 107.9(3) . 82
C22 C32 N12 107.0(7) . .
C22 C32 C52 131.4(9) . .
N12 C32 C52 121.6(9) . .
C63 C73 C23 119.7(7) . .
C63 C73 S13 120.2(7) . .
C23 C73 S13 119.9(6) . .
N21 C21 C31 110.8(7) . .
N21 C21 C51 120.5(8) . .
C31 C21 C51 128.6(9) . .
C21 N21 N11 105.1(6) . .
C21 N21 Ag 135.7(6) . .
N11 N21 Ag 118.1(5) . .
C12 N22 N12 105.2(7) . .
C12 N22 Ag 131.7(6) . .
N12 N22 Ag 117.4(5) . .
C32 N12 N22 110.7(6) . .
C32 N12 C13 130.6(7) . .
N22 N12 C13 118.7(6) . .
C33 C23 C73 118.1(7) . .
C33 C23 C13 122.8(7) . .
C73 C23 C13 119.0(7) . .
C23 C33 C43 121.0(8) . .
C23 C33 H33 119.5 . .
C43 C33 H33 119.5 . .
C41 N11 N21 110.9(6) . .
C41 N11 C13 130.0(7) . .
N21 N11 C13 118.6(6) . .
C32 C22 C12 106.8(8) . .
C32 C22 H22 126.6 . .
C12 C22 H22 126.6 . .
C53 C43 C33 120.9(8) . .
C53 C43 H43 119.6 . .
C33 C43 H43 119.6 . .
C93 C83 C133 118.3(9) . .
C93 C83 S13 126.8(8) . .
C133 C83 S13 114.9(8) . .
C41 C27 H27A 109.5 . .
C41 C27 H27B 109.5 . .
H27A C27 H27B 109.5 . .
C41 C27 H27C 109.5 . .
H27A C27 H27C 109.5 . .
H27B C27 H27C 109.5 . .
C41 C31 C21 106.4(7) . .
C41 C31 H31 126.8 . .
C21 C31 H31 126.8 . .
N11 C13 N12 109.6(6) . .
N11 C13 C23 114.4(6) . .
N12 C13 C23 111.2(6) . .
N11 C13 H13 107.1 . .
N12 C13 H13 107.1 . .
C23 C13 H13 107.1 . .
C83 C93 C103 123.1(10) . .
C83 C93 H93 118.5 . .
C103 C93 H93 118.5 . .
C53 C63 C73 121.1(8) . .
C53 C63 H63 119.5 . .
C73 C63 H63 119.5 . .
C113 C123 C133 122.2(13) . .
C113 C123 H123 118.9 . .
C133 C123 H123 118.9 . .
C32 C52 H52A 109.5 . .
C32 C52 H52B 109.5 . .
H52A C52 H52B 109.5 . .
C32 C52 H52C 109.5 . .
H52A C52 H52C 109.5 . .
H52B C52 H52C 109.5 . .
N11 C41 C31 106.8(7) . .
N11 C41 C27 122.8(8) . .
C31 C41 C27 130.2(8) . .
C12 C42 H42A 109.5 . .
C12 C42 H42B 109.5 . .
H42A C42 H42B 109.5 . .
C12 C42 H42C 109.5 . .
H42A C42 H42C 109.5 . .
H42B C42 H42C 109.5 . .
C113 C103 C93 119.1(13) . .
C113 C103 H103 120.4 . .
C93 C103 H103 120.4 . .
C43 C53 C63 119.1(8) . .
C43 C53 H53 120.4 . .
C63 C53 H53 120.4 . .
C83 C133 C123 118.0(10) . .
C83 C133 H133 121.0 . .
C123 C133 H133 121.0 . .
N22 C12 C22 110.4(8) . .
N22 C12 C42 120.3(8) . .
C22 C12 C42 129.3(8) . .
C21 C51 H51A 109.5 . .
C21 C51 H51B 109.5 . .
H51A C51 H51B 109.5 . .
C21 C51 H51C 109.5 . .
H51A C51 H51C 109.5 . .
H51B C51 H51C 109.5 . .
C103 C113 C123 119.2(14) . .
C103 C113 H113 120.4 . .
C123 C113 H113 120.4 . .
F2 P1 F2 179.3(5) . 3
F2 P1 F3 89.6(3) . 3
F2 P1 F3 90.9(3) 3 3
F2 P1 F3 90.9(3) . .
F2 P1 F3 89.6(3) 3 .
F3 P1 F3 90.9(5) 3 .
F2 P1 F1 90.1(3) . .
F2 P1 F1 89.4(3) 3 .
F3 P1 F1 179.7(4) 3 .
F3 P1 F1 88.9(3) . .
F2 P1 F1 89.4(3) . 3
F2 P1 F1 90.1(3) 3 3
F3 P1 F1 88.9(3) 3 3
F3 P1 F1 179.7(4) . 3
F1 P1 F1 91.2(5) . 3
F5 P2 F5 91.5(6) 36 .
F5 P2 F5 91.5(6) 36 47_545
F5 P2 F5 91.5(6) . 47_545
F5 P2 F4 90.2(4) 36 .
F5 P2 F4 88.6(4) . .
F5 P2 F4 178.3(6) 47_545 .
F5 P2 F4 88.6(4) 36 36
F5 P2 F4 178.3(6) . 36
F5 P2 F4 90.2(4) 47_545 36
F4 P2 F4 89.7(6) . 36
F5 P2 F4 178.3(6) 36 47_545
F5 P2 F4 90.2(4) . 47_545
F5 P2 F4 88.6(4) 47_545 47_545
F4 P2 F4 89.7(6) . 47_545
F4 P2 F4 89.7(6) 36 47_545
F6 P3 F6 94.0(11) 10 9
F6 P3 F6 94.0(11) 10 .
F6 P3 F6 94.0(11) 9 .
F6 P3 F7 173.7(13) 10 10
F6 P3 F7 91.4(9) 9 10
F6 P3 F7 88.8(8) . 10
F6 P3 F7 88.8(8) 10 9
F6 P3 F7 173.7(13) 9 9
F6 P3 F7 91.4(9) . 9
F7 P3 F7 85.5(10) 10 9
F6 P3 F7 91.4(9) 10 .
F6 P3 F7 88.8(8) 9 .
F6 P3 F7 173.7(13) . .
F7 P3 F7 85.5(10) 10 .
F7 P3 F7 85.5(10) 9 .

loop_
_geom_bond_atom_site_label_1
_geom_bond_atom_site_label_2
_geom_bond_distance
_geom_bond_site_symmetry_2
Ag N22 2.214(6) .
Ag N21 2.302(7) .
Ag S13 2.391(2) 81
S13 C73 1.777(7) .
S13 C83 1.786(9) .
S13 Ag 2.391(2) 82
C32 C22 1.357(9) .
C32 N12 1.358(8) .
C32 C52 1.491(9) .
C73 C63 1.391(9) .
C73 C23 1.408(9) .
C21 N21 1.338(8) .
C21 C31 1.384(9) .
C21 C51 1.513(9) .
N21 N11 1.371(7) .
N22 C12 1.346(8) .
N22 N12 1.363(7) .
N12 C13 1.471(8) .
C23 C33 1.390(9) .
C23 C13 1.529(9) .
C33 C43 1.393(9) .
C33 H33 0.9300 .
N11 C41 1.356(8) .
N11 C13 1.455(8) .
C22 C12 1.377(9) .
C22 H22 0.9300 .
C43 C53 1.360(10) .
C43 H43 0.9300 .
C83 C93 1.357(10) .
C83 C133 1.389(10) .
C27 C41 1.476(9) .
C27 H27A 0.9600 .
C27 H27B 0.9600 .
C27 H27C 0.9600 .
C31 C41 1.368(9) .
C31 H31 0.9300 .
C13 H13 0.9800 .
C93 C103 1.387(11) .
C93 H93 0.9300 .
C63 C53 1.389(9) .
C63 H63 0.9300 .
C123 C113 1.373(14) .
C123 C133 1.395(12) .
C123 H123 0.9300 .
C52 H52A 0.9600 .
C52 H52B 0.9600 .
C52 H52C 0.9600 .
C42 C12 1.484(9) .
C42 H42A 0.9600 .
C42 H42B 0.9600 .
C42 H42C 0.9600 .
C103 C113 1.341(13) .
C103 H103 0.9300 .
C53 H53 0.9300 .
C133 H133 0.9300 .
C51 H51A 0.9600 .
C51 H51B 0.9600 .
C51 H51C 0.9600 .
C113 H113 0.9300 .
P1 F2 1.581(5) .
P1 F2 1.581(5) 3
P1 F3 1.583(5) 3
P1 F3 1.583(5) .
P1 F1 1.589(5) .
P1 F1 1.589(5) 3
P2 F5 1.540(7) 36
P2 F5 1.540(7) .
P2 F5 1.540(7) 47_545
P2 F4 1.560(6) .
P2 F4 1.560(6) 36
P2 F4 1.560(6) 47_545
P3 F6 1.468(12) 10
P3 F6 1.468(12) 9
P3 F6 1.468(12) .
P3 F7 1.564(15) 10
P3 F7 1.564(15) 9
P3 F7 1.564(15) .

loop_
_platon_squeeze_void_nr
_platon_squeeze_void_average_x
_platon_squeeze_void_average_y
_platon_squeeze_void_average_z
_platon_squeeze_void_volume
_platon_squeeze_void_count_electrons
_platon_squeeze_void_content
1 0.000 0.000 0.000 162 48 ' '
2 0.488 -0.007 -0.007 12065 3558 ' '
3 0.125 0.125 0.125 836 220 ' '
4 0.250 0.000 0.250 162 48 ' '
5 0.375 -0.125 0.375 836 212 ' '
6 0.500 0.000 0.500 162 48 ' '
7 0.625 0.125 0.625 836 220 ' '
8 0.750 0.000 0.750 162 48 ' '
9 0.875 -0.125 0.875 836 212 ' '
10 0.250 0.250 0.000 162 48 ' '
11 1.000 0.250 0.250 162 48 ' '
12 0.750 0.250 0.500 162 48 ' '
13 0.500 0.250 0.750 162 48 ' '
14 0.875 0.375 0.375 836 212 ' '
15 0.375 0.375 0.875 836 212 ' '
16 0.500 0.500 0.000 162 48 ' '
17 0.750 0.500 0.250 162 48 ' '
18 0.000 0.500 0.500 162 48 ' '
19 0.250 0.500 0.750 162 48 ' '
20 0.625 0.625 0.125 836 220 ' '
21 0.125 0.625 0.625 836 220 ' '
22 0.750 0.750 0.000 162 48 ' '
23 0.500 0.750 0.250 162 48 ' '
24 0.250 0.750 0.500 162 48 ' '
25 1.000 0.750 0.750 162 48 ' '
